data_7021592
loop_
_publ_author_name
'Perry, Mitchell R.'
'Allan, Laura E. N.'
'Decken, Andreas'
'Shaver, Michael P.'

_publ_section_title
;
 Organometallic mediated radical polymerization of vinyl acetate using
 bis(imino)pyridine vanadium trichloride complexes.
;
_journal_issue 25
_journal_name_full 'Dalton transactions (Cambridge, England : 2003)'
_journal_page_first 9157
_journal_page_last 9165
_journal_paper_doi 10.1039/c3dt32625j
_journal_volume 42
_journal_year 2013
_chemical_formula_moiety 'C31 H23 Cl3 N3 V, C2 H3 N'
_chemical_formula_sum 'C33 H26 Cl3 N4 V'
_chemical_formula_weight 635.87
_space_group_IT_number 61
_symmetry_cell_setting orthorhombic
_symmetry_Int_Tables_number 61
_symmetry_space_group_name_Hall '-P 2ac 2ab'
_symmetry_space_group_name_H-M 'P b c a'
_atom_sites_solution_hydrogens geom
_atom_sites_solution_primary direct
_atom_sites_solution_secondary difmap
_audit_creation_method SHELXL-97
_cell_angle_alpha 90.00
_cell_angle_beta 90.00
_cell_angle_gamma 90.00
_cell_formula_units_Z 8
_cell_length_a 19.323(2)
_cell_length_b 11.4292(14)
_cell_length_c 27.637(3)
_cell_measurement_reflns_used 9590
_cell_measurement_temperature 198(1)
_cell_measurement_theta_max 27.73
_cell_measurement_theta_min 2.20
_cell_volume 6103.5(12)
_computing_cell_refinement 'Bruker SMART'
_computing_data_collection 'Bruker SMART'
_computing_data_reduction 'Bruker SAINT'
_computing_molecular_graphics 'Bruker SHELXTL (Sheldrick, 2008)'
_computing_publication_material 'Bruker SHELXTL (Sheldrick, 2008)'
_computing_structure_refinement 'SHELXL-97 (Sheldrick, 2008)'
_computing_structure_solution 'SHELXS-97 (Sheldrick, 2008)'
_diffrn_ambient_temperature 198(1)
_diffrn_measured_fraction_theta_full 1.000
_diffrn_measured_fraction_theta_max 0.991
_diffrn_measurement_device_type 'Bruker AXS SMART1000/P4'
_diffrn_measurement_method '\f and \w scans'
_diffrn_radiation_monochromator graphite
_diffrn_radiation_probe x-ray
_diffrn_radiation_type MoK\a
_diffrn_radiation_wavelength 0.71073
_diffrn_reflns_av_R_equivalents 0.1213
_diffrn_reflns_av_sigmaI/netI 0.1063
_diffrn_reflns_limit_h_max 25
_diffrn_reflns_limit_h_min -24
_diffrn_reflns_limit_k_max 14
_diffrn_reflns_limit_k_min -13
_diffrn_reflns_limit_l_max 34
_diffrn_reflns_limit_l_min -35
_diffrn_reflns_number 39589
_diffrn_reflns_theta_full 25.00
_diffrn_reflns_theta_max 27.49
_diffrn_reflns_theta_min 1.47
_diffrn_source 'fine-focus sealed tube'
_diffrn_source_type K760
_diffrn_standards_decay_% 0
_diffrn_standards_interval_count 0
_diffrn_standards_interval_time 0
_diffrn_standards_number 0
_exptl_absorpt_coefficient_mu 0.617
_exptl_absorpt_correction_T_max 0.9939
_exptl_absorpt_correction_T_min 0.8365
_exptl_absorpt_correction_type multi-scan
_exptl_absorpt_process_details 'SADABS (Sheldrick, 2008)'
_exptl_crystal_colour Brown
_exptl_crystal_density_diffrn 1.384
_exptl_crystal_density_method 'not measured'
_exptl_crystal_description Plate
_exptl_crystal_F_000 2608
_exptl_crystal_recrystallization_method MeCN
_exptl_crystal_size_max 0.30
_exptl_crystal_size_mid 0.20
_exptl_crystal_size_min 0.01
_refine_diff_density_max 0.580
_refine_diff_density_min -0.479
_refine_diff_density_rms 0.105
_refine_ls_extinction_method none
_refine_ls_goodness_of_fit_ref 1.161
_refine_ls_hydrogen_treatment constr
_refine_ls_matrix_type full
_refine_ls_number_parameters 371
_refine_ls_number_reflns 6941
_refine_ls_number_restraints 0
_refine_ls_restrained_S_all 1.161
_refine_ls_R_factor_all 0.1619
_refine_ls_R_factor_gt 0.0651
_refine_ls_shift/su_max 0.000
_refine_ls_shift/su_mean 0.000
_refine_ls_structure_factor_coef Fsqd
_refine_ls_weighting_details 'calc w=1/[\s^2^(Fo^2^)+(0.0186P)^2^+25.0815P] where P=(Fo^2^+2Fc^2^)/3'
_refine_ls_weighting_scheme calc
_refine_ls_wR_factor_gt 0.1201
_refine_ls_wR_factor_ref 0.1702
_reflns_number_gt 3524
_reflns_number_total 6941
_reflns_threshold_expression 'I > 2\s(I)'
_cod_data_source_file c3dt32625j.txt
_cod_data_source_block ms111277
_cod_original_cell_volume 6103.4(13)
_cod_database_code 7021592

loop_
_symmetry_equiv_pos_as_xyz
'x, y, z'
'-x+1/2, -y, z+1/2'
'-x, y+1/2, -z+1/2'
'x+1/2, -y+1/2, -z'
'-x, -y, -z'
'x-1/2, y, -z-1/2'
'x, -y-1/2, z-1/2'
'-x-1/2, y-1/2, z'

loop_
_atom_site_label
_atom_site_type_symbol
_atom_site_fract_x
_atom_site_fract_y
_atom_site_fract_z
_atom_site_U_iso_or_equiv
_atom_site_adp_type
_atom_site_occupancy
_atom_site_symmetry_multiplicity
_atom_site_calc_flag
_atom_site_refinement_flags
V1 V 0.16183(4) 0.08160(8) 0.29523(3) 0.0212(2) Uani 1 1 d .
Cl1 Cl 0.04301(7) 0.09501(14) 0.29144(6) 0.0374(4) Uani 1 1 d .
Cl2 Cl 0.16186(7) -0.11141(11) 0.32341(5) 0.0328(3) Uani 1 1 d .
Cl3 Cl 0.17521(7) 0.26928(12) 0.26484(6) 0.0366(4) Uani 1 1 d .
N1 N 0.1877(2) 0.1339(4) 0.36783(15) 0.0235(10) Uani 1 1 d .
N2 N 0.26908(19) 0.0776(4) 0.29788(16) 0.0214(9) Uani 1 1 d .
N3 N 0.1942(2) 0.0170(4) 0.22554(15) 0.0241(10) Uani 1 1 d .
C1 C 0.2532(3) 0.1299(4) 0.37937(18) 0.0228(11) Uani 1 1 d .
C2 C 0.3009(3) 0.0995(5) 0.33990(19) 0.0249(12) Uani 1 1 d .
C3 C 0.3725(3) 0.0910(5) 0.3432(2) 0.0273(13) Uani 1 1 d .
H3 H 0.3952 0.1040 0.3732 0.033 Uiso 1 1 calc R
C4 C 0.4098(3) 0.0636(5) 0.3027(2) 0.0303(14) Uani 1 1 d .
H4 H 0.4587 0.0570 0.3046 0.036 Uiso 1 1 calc R
C5 C 0.3763(3) 0.0453(5) 0.2590(2) 0.0263(13) Uani 1 1 d .
H5 H 0.4019 0.0295 0.2303 0.032 Uiso 1 1 calc R
C6 C 0.3041(3) 0.0507(4) 0.25796(19) 0.0232(12) Uani 1 1 d .
C7 C 0.2601(3) 0.0198(4) 0.21594(18) 0.0222(12) Uani 1 1 d .
C8 C 0.1389(3) 0.1695(5) 0.4042(2) 0.0297(13) Uani 1 1 d .
C9 C 0.1420(3) 0.2811(6) 0.4233(2) 0.0390(16) Uani 1 1 d .
H9 H 0.1757 0.3352 0.4121 0.047 Uiso 1 1 calc R
C10 C 0.0955(3) 0.3133(7) 0.4591(2) 0.0515(19) Uani 1 1 d .
H10 H 0.0971 0.3898 0.4725 0.062 Uiso 1 1 calc R
C11 C 0.0474(3) 0.2351(8) 0.4752(2) 0.058(2) Uani 1 1 d .
H11 H 0.0169 0.2567 0.5007 0.069 Uiso 1 1 calc R
C12 C 0.0423(3) 0.1254(8) 0.4551(2) 0.055(2) Uani 1 1 d .
H12 H 0.0075 0.0729 0.4660 0.067 Uiso 1 1 calc R
C13 C 0.0880(3) 0.0909(6) 0.4187(2) 0.0417(16) Uani 1 1 d .
H13 H 0.0845 0.0157 0.4043 0.050 Uiso 1 1 calc R
C14 C 0.2810(3) 0.1466(5) 0.42910(19) 0.0276(13) Uani 1 1 d .
C15 C 0.3238(3) 0.2412(6) 0.4402(2) 0.0345(14) Uani 1 1 d .
H15 H 0.3347 0.2978 0.4162 0.041 Uiso 1 1 calc R
C16 C 0.3503(3) 0.2517(6) 0.4863(2) 0.0445(17) Uani 1 1 d .
H16 H 0.3784 0.3172 0.4942 0.053 Uiso 1 1 calc R
C17 C 0.3366(3) 0.1685(7) 0.5210(2) 0.0485(18) Uani 1 1 d .
H17 H 0.3553 0.1765 0.5527 0.058 Uiso 1 1 calc R
C18 C 0.2955(3) 0.0735(6) 0.5098(2) 0.0432(16) Uani 1 1 d .
H18 H 0.2869 0.0152 0.5336 0.052 Uiso 1 1 calc R
C19 C 0.2669(3) 0.0625(5) 0.4642(2) 0.0346(14) Uani 1 1 d .
H19 H 0.2379 -0.0021 0.4568 0.042 Uiso 1 1 calc R
C20 C 0.2924(3) -0.0054(5) 0.1684(2) 0.0271(13) Uani 1 1 d .
C21 C 0.3356(3) 0.0774(6) 0.1483(2) 0.0362(14) Uani 1 1 d .
H21 H 0.3433 0.1495 0.1645 0.043 Uiso 1 1 calc R
C22 C 0.3678(3) 0.0552(6) 0.1044(2) 0.0467(18) Uani 1 1 d .
H22 H 0.3974 0.1123 0.0904 0.056 Uiso 1 1 calc R
C23 C 0.3569(3) -0.0492(7) 0.0811(2) 0.0512(19) Uani 1 1 d .
H23 H 0.3786 -0.0635 0.0508 0.061 Uiso 1 1 calc R
C24 C 0.3147(3) -0.1335(6) 0.1013(2) 0.0447(17) Uani 1 1 d .
H24 H 0.3081 -0.2061 0.0852 0.054 Uiso 1 1 calc R
C25 C 0.2819(3) -0.1123(5) 0.1451(2) 0.0326(14) Uani 1 1 d .
H25 H 0.2526 -0.1698 0.1591 0.039 Uiso 1 1 calc R
C26 C 0.1442(3) -0.0118(5) 0.1888(2) 0.0269(13) Uani 1 1 d .
C27 C 0.1354(3) 0.0588(6) 0.1487(2) 0.0369(15) Uani 1 1 d .
H27 H 0.1635 0.1262 0.1444 0.044 Uiso 1 1 calc R
C28 C 0.0849(3) 0.0305(7) 0.1146(2) 0.0498(19) Uani 1 1 d .
H28 H 0.0782 0.0784 0.0869 0.060 Uiso 1 1 calc R
C29 C 0.0446(3) -0.0682(7) 0.1216(3) 0.055(2) Uani 1 1 d .
H29 H 0.0106 -0.0887 0.0983 0.066 Uiso 1 1 calc R
C30 C 0.0531(3) -0.1362(7) 0.1618(3) 0.0510(19) Uani 1 1 d .
H30 H 0.0246 -0.2029 0.1663 0.061 Uiso 1 1 calc R
C31 C 0.1028(3) -0.1093(5) 0.1960(2) 0.0369(15) Uani 1 1 d .
H31 H 0.1084 -0.1568 0.2239 0.044 Uiso 1 1 calc R
C32 C 0.9950(3) 0.8009(6) 0.3683(3) 0.0442(17) Uani 1 1 d .
C33 C 0.9731(3) 0.8127(6) 0.3184(2) 0.0454(17) Uani 1 1 d .
H33A H 0.9729 0.7356 0.3029 0.068 Uiso 1 1 calc R
H33B H 1.0052 0.8645 0.3012 0.068 Uiso 1 1 calc R
H33C H 0.9264 0.8460 0.3173 0.068 Uiso 1 1 calc R
N4 N 1.0116(3) 0.7910(7) 0.4074(2) 0.0659(19) Uani 1 1 d .

loop_
_atom_site_aniso_label
_atom_site_aniso_U_11
_atom_site_aniso_U_22
_atom_site_aniso_U_33
_atom_site_aniso_U_23
_atom_site_aniso_U_13
_atom_site_aniso_U_12
V1 0.0170(4) 0.0190(4) 0.0276(5) 0.0014(4) -0.0004(4) -0.0001(4)
Cl1 0.0212(6) 0.0399(9) 0.0512(9) 0.0006(8) -0.0034(7) 0.0011(6)
Cl2 0.0354(7) 0.0206(7) 0.0423(8) 0.0078(6) 0.0061(7) -0.0004(6)
Cl3 0.0345(8) 0.0205(7) 0.0550(10) 0.0069(7) -0.0068(7) -0.0023(6)
N1 0.023(2) 0.024(3) 0.024(2) 0.001(2) -0.0002(19) 0.0010(19)
N2 0.021(2) 0.017(2) 0.027(2) 0.003(2) -0.0005(19) -0.0023(18)
N3 0.028(2) 0.019(2) 0.026(2) -0.0028(19) -0.001(2) 0.000(2)
C1 0.024(3) 0.018(3) 0.027(3) -0.001(2) 0.000(2) -0.003(2)
C2 0.026(3) 0.018(3) 0.031(3) 0.002(2) 0.003(2) -0.001(2)
C3 0.023(3) 0.025(3) 0.034(3) 0.003(3) -0.006(2) -0.001(2)
C4 0.021(3) 0.025(3) 0.045(4) -0.001(3) -0.001(3) 0.000(2)
C5 0.023(3) 0.021(3) 0.035(3) 0.001(3) 0.007(2) 0.000(2)
C6 0.024(3) 0.018(3) 0.028(3) 0.002(2) 0.003(2) -0.005(2)
C7 0.025(3) 0.015(3) 0.027(3) 0.004(2) -0.002(2) -0.001(2)
C8 0.023(3) 0.041(4) 0.026(3) 0.005(3) -0.001(2) 0.004(3)
C9 0.028(3) 0.052(4) 0.036(4) -0.008(3) -0.003(3) 0.008(3)
C10 0.039(4) 0.068(5) 0.048(4) -0.018(4) -0.003(3) 0.014(4)
C11 0.032(3) 0.104(7) 0.037(4) -0.009(4) -0.003(3) 0.021(4)
C12 0.026(3) 0.094(7) 0.046(4) 0.022(4) 0.005(3) -0.001(4)
C13 0.028(3) 0.056(4) 0.041(4) 0.012(3) 0.004(3) -0.002(3)
C14 0.020(3) 0.035(3) 0.027(3) 0.000(3) 0.000(2) 0.005(2)
C15 0.031(3) 0.046(4) 0.026(3) 0.004(3) -0.002(2) -0.004(3)
C16 0.035(3) 0.059(5) 0.039(4) -0.009(3) -0.007(3) -0.005(3)
C17 0.046(4) 0.076(5) 0.023(3) 0.000(3) -0.009(3) 0.013(4)
C18 0.046(4) 0.053(4) 0.031(3) 0.015(3) 0.001(3) 0.007(4)
C19 0.034(3) 0.033(4) 0.037(3) 0.004(3) 0.005(3) 0.004(3)
C20 0.022(3) 0.028(3) 0.030(3) 0.004(3) -0.001(2) 0.005(2)
C21 0.031(3) 0.040(4) 0.038(3) 0.003(3) 0.007(3) -0.001(3)
C22 0.045(4) 0.055(5) 0.040(4) 0.015(4) 0.013(3) 0.005(3)
C23 0.048(4) 0.073(6) 0.033(4) 0.004(4) 0.006(3) 0.024(4)
C24 0.055(4) 0.046(4) 0.033(4) -0.003(3) -0.006(3) 0.019(4)
C25 0.037(3) 0.031(3) 0.030(3) -0.002(3) -0.002(3) 0.005(3)
C26 0.019(3) 0.028(3) 0.034(3) -0.006(3) 0.001(2) 0.003(2)
C27 0.035(3) 0.034(4) 0.041(4) -0.004(3) -0.003(3) 0.005(3)
C28 0.039(4) 0.071(5) 0.039(4) -0.012(4) -0.010(3) 0.016(4)
C29 0.028(3) 0.079(6) 0.059(5) -0.042(4) -0.009(3) 0.002(4)
C30 0.033(3) 0.054(5) 0.066(5) -0.024(4) 0.005(4) -0.012(3)
C31 0.032(3) 0.036(4) 0.043(4) -0.012(3) 0.002(3) -0.002(3)
C32 0.027(3) 0.046(4) 0.060(5) 0.001(4) 0.010(3) 0.003(3)
C33 0.043(4) 0.041(4) 0.052(4) 0.003(3) -0.005(3) 0.004(3)
N4 0.043(3) 0.102(6) 0.053(4) 0.005(4) 0.005(3) 0.003(4)

loop_
_atom_type_symbol
_atom_type_description
_atom_type_scat_dispersion_real
_atom_type_scat_dispersion_imag
_atom_type_scat_source
C C 0.0033 0.0016 'International Tables Vol C Tables 4.2.6.8 and 6.1.1.4'
H H 0.0000 0.0000 'International Tables Vol C Tables 4.2.6.8 and 6.1.1.4'
N N 0.0061 0.0033 'International Tables Vol C Tables 4.2.6.8 and 6.1.1.4'
Cl Cl 0.1484 0.1585 'International Tables Vol C Tables 4.2.6.8 and 6.1.1.4'
V V 0.3005 0.5294 'International Tables Vol C Tables 4.2.6.8 and 6.1.1.4'

loop_
_geom_angle_atom_site_label_1
_geom_angle_atom_site_label_2
_geom_angle_atom_site_label_3
_geom_angle
N2 V1 N1 74.98(17)
N2 V1 N3 74.58(17)
N1 V1 N3 149.38(16)
N2 V1 Cl1 177.40(14)
N1 V1 Cl1 104.81(12)
N3 V1 Cl1 105.75(12)
N2 V1 Cl3 85.53(13)
N1 V1 Cl3 93.14(13)
N3 V1 Cl3 87.74(13)
Cl1 V1 Cl3 91.90(6)
N2 V1 Cl2 88.11(13)
N1 V1 Cl2 87.22(13)
N3 V1 Cl2 88.55(12)
Cl1 V1 Cl2 94.48(6)
Cl3 V1 Cl2 173.30(7)
C1 N1 C8 118.4(4)
C1 N1 V1 116.3(3)
C8 N1 V1 125.2(3)
C6 N2 C2 122.0(4)
C6 N2 V1 118.9(3)
C2 N2 V1 119.0(3)
C7 N3 C26 121.3(4)
C7 N3 V1 117.3(3)
C26 N3 V1 120.9(3)
N1 C1 C2 115.7(5)
N1 C1 C14 124.8(5)
C2 C1 C14 119.3(5)
N2 C2 C3 120.1(5)
N2 C2 C1 113.6(4)
C3 C2 C1 126.3(5)
C4 C3 C2 119.1(5)
C4 C3 H3 120.4
C2 C3 H3 120.4
C3 C4 C5 120.2(5)
C3 C4 H4 119.9
C5 C4 H4 119.9
C4 C5 C6 118.4(5)
C4 C5 H5 120.8
C6 C5 H5 120.8
N2 C6 C5 120.1(5)
N2 C6 C7 114.4(4)
C5 C6 C7 125.3(5)
N3 C7 C6 114.1(5)
N3 C7 C20 126.0(5)
C6 C7 C20 119.9(4)
C9 C8 C13 121.1(6)
C9 C8 N1 120.0(5)
C13 C8 N1 118.9(6)
C8 C9 C10 119.3(6)
C8 C9 H9 120.4
C10 C9 H9 120.4
C11 C10 C9 120.1(7)
C11 C10 H10 120.0
C9 C10 H10 120.0
C10 C11 C12 120.9(7)
C10 C11 H11 119.6
C12 C11 H11 119.6
C11 C12 C13 120.3(7)
C11 C12 H12 119.8
C13 C12 H12 119.8
C8 C13 C12 118.2(7)
C8 C13 H13 120.9
C12 C13 H13 120.9
C19 C14 C15 119.9(5)
C19 C14 C1 119.0(5)
C15 C14 C1 121.0(5)
C16 C15 C14 119.3(6)
C16 C15 H15 120.3
C14 C15 H15 120.3
C15 C16 C17 120.9(6)
C15 C16 H16 119.5
C17 C16 H16 119.5
C16 C17 C18 119.8(6)
C16 C17 H17 120.1
C18 C17 H17 120.1
C17 C18 C19 120.4(6)
C17 C18 H18 119.8
C19 C18 H18 119.8
C18 C19 C14 119.7(6)
C18 C19 H19 120.2
C14 C19 H19 120.2
C21 C20 C25 120.1(5)
C21 C20 C7 118.6(5)
C25 C20 C7 121.2(5)
C20 C21 C22 119.9(6)
C20 C21 H21 120.0
C22 C21 H21 120.0
C23 C22 C21 120.1(6)
C23 C22 H22 119.9
C21 C22 H22 119.9
C22 C23 C24 120.5(6)
C22 C23 H23 119.8
C24 C23 H23 119.8
C23 C24 C25 120.0(6)
C23 C24 H24 120.0
C25 C24 H24 120.0
C24 C25 C20 119.3(6)
C24 C25 H25 120.4
C20 C25 H25 120.4
C27 C26 C31 120.9(5)
C27 C26 N3 120.9(5)
C31 C26 N3 118.1(5)
C26 C27 C28 119.5(6)
C26 C27 H27 120.2
C28 C27 H27 120.2
C29 C28 C27 119.2(7)
C29 C28 H28 120.4
C27 C28 H28 120.4
C30 C29 C28 120.7(6)
C30 C29 H29 119.7
C28 C29 H29 119.7
C29 C30 C31 120.9(7)
C29 C30 H30 119.5
C31 C30 H30 119.5
C30 C31 C26 118.8(6)
C30 C31 H31 120.6
C26 C31 H31 120.6
N4 C32 C33 179.4(8)
C32 C33 H33A 109.5
C32 C33 H33B 109.5
H33A C33 H33B 109.5
C32 C33 H33C 109.5
H33A C33 H33C 109.5
H33B C33 H33C 109.5

loop_
_geom_bond_atom_site_label_1
_geom_bond_atom_site_label_2
_geom_bond_distance
V1 N2 2.074(4)
V1 N1 2.153(4)
V1 N3 2.155(4)
V1 Cl1 2.3033(15)
V1 Cl3 2.3181(17)
V1 Cl2 2.3393(16)
N1 C1 1.305(6)
N1 C8 1.437(7)
N2 C6 1.330(6)
N2 C2 1.337(7)
N3 C7 1.301(6)
N3 C26 1.440(7)
C1 C2 1.470(7)
C1 C14 1.488(7)
C2 C3 1.390(7)
C3 C4 1.368(7)
C3 H3 0.9500
C4 C5 1.387(8)
C4 H4 0.9500
C5 C6 1.397(7)
C5 H5 0.9500
C6 C7 1.482(7)
C7 C20 1.482(7)
C8 C9 1.382(8)
C8 C13 1.391(8)
C9 C10 1.387(8)
C9 H9 0.9500
C10 C11 1.364(10)
C10 H10 0.9500
C11 C12 1.375(10)
C11 H11 0.9500
C12 C13 1.395(9)
C12 H12 0.9500
C13 H13 0.9500
C14 C19 1.392(8)
C14 C15 1.396(8)
C15 C16 1.378(8)
C15 H15 0.9500
C16 C17 1.378(9)
C16 H16 0.9500
C17 C18 1.380(9)
C17 H17 0.9500
C18 C19 1.382(8)
C18 H18 0.9500
C19 H19 0.9500
C20 C21 1.379(8)
C20 C25 1.396(8)
C21 C22 1.386(8)
C21 H21 0.9500
C22 C23 1.372(10)
C22 H22 0.9500
C23 C24 1.381(9)
C23 H23 0.9500
C24 C25 1.390(8)
C24 H24 0.9500
C25 H25 0.9500
C26 C27 1.382(8)
C26 C31 1.386(8)
C27 C28 1.395(8)
C27 H27 0.9500
C28 C29 1.385(10)
C28 H28 0.9500
C29 C30 1.365(10)
C29 H29 0.9500
C30 C31 1.381(8)
C30 H30 0.9500
C31 H31 0.9500
C32 N4 1.131(8)
C32 C33 1.450(9)
C33 H33A 0.9800
C33 H33B 0.9800
C33 H33C 0.9800
